data_9010926
loop_
_publ_author_name
'Weber, S. U.'
'Grodzicki, M.'
'Lottermoser, W.'
'Redhammer, G. J.'
'Tippelt, G.'
'Ponahlo, J.'
'Amthauer, G.'

_publ_section_title
;
 57Fe Mossbauer spectroscopy, X-ray single-crystal diffractometry, and
 electronic structure calculations on natural alexandrite
 Note: changed O1(z) from .788822 to .78822
;
_journal_name_full 'Physics and Chemistry of Minerals'
_journal_page_first 507
_journal_page_last 515
_journal_paper_doi 10.1007/s00269-007-0166-6
_journal_volume 34
_journal_year 2007
_chemical_compound_source 'Malyshevo near Terem Tschanka, Sverdlovsk, Ural, Russia'
_chemical_formula_sum 'Al1.98 Be Cr0.02 O4'
_chemical_name_mineral Chrysoberyl
_space_group_IT_number 62
_symmetry_space_group_name_Hall '-P 2ac 2n'
_symmetry_space_group_name_H-M 'P n m a'
_cell_angle_alpha 90
_cell_angle_beta 90
_cell_angle_gamma 90
_cell_length_a 9.4082
_cell_length_b 5.4790
_cell_length_c 4.4288
_cell_formula_units_Z 4
_cell_volume 228.294
_database_code_amcsd 0009096
_exptl_crystal_density_diffrn 3.709
_cod_original_formula_sum 'Al1.98 Cr.02 Be O4'
_cod_database_code 9010926

loop_
_space_group_symop_operation_xyz
x,y,z
x,1/2-y,z
-x,1/2+y,-z
1/2-x,1/2+y,1/2+z
1/2+x,1/2-y,1/2-z
1/2+x,y,1/2-z
1/2-x,-y,1/2+z
-x,-y,-z

loop_
_atom_site_aniso_label
_atom_site_aniso_U_11
_atom_site_aniso_U_22
_atom_site_aniso_U_33
_atom_site_aniso_U_12
_atom_site_aniso_U_13
_atom_site_aniso_U_23
Al1 0.00388 0.00286 0.00346 -0.00037 0.00006 0.00000
Al2 0.00335 0.00364 0.00366 0.00000 -0.00008 0.00000
Cr2 0.00335 0.00364 0.00366 0.00000 -0.00008 0.00000
Be 0.00630 0.00540 0.00420 0.00000 0.00000 0.00000
O1 0.00397 0.00339 0.00260 0.00000 -0.00010 0.00000
O2 0.00366 0.00387 0.00365 0.00000 -0.00041 0.00000
O3 0.00425 0.00392 0.00387 0.00030 -0.00029 0.00031

loop_
_atom_site_label
_atom_site_fract_x
_atom_site_fract_y
_atom_site_fract_z
_atom_site_occupancy
_atom_site_U_iso_or_equiv
Al1 0.00000 0.00000 0.00000 1.00000 0.00349
Al2 0.27282 0.25000 -0.00503 0.98000 0.00355
Cr2 0.27282 0.25000 -0.00503 0.02000 0.00355
Be 0.09289 0.25000 0.43360 1.00000 0.00530
O1 0.09022 0.25000 0.78822 1.00000 0.00332
O2 0.43316 0.25000 0.24167 1.00000 0.00370
O3 0.16324 0.01554 0.25728 1.00000 0.00401

loop_
_cod_related_entry_id
_cod_related_entry_database
_cod_related_entry_code
1 AMCSD 0009096
